data_7211706
loop_
_publ_author_name
'Wang, Duo-Zhi'
'Hu, Tong-Liang'
'Zhao, Jiong-Peng'
'Bu, Xian-He'

_publ_section_title
;
 Metal--organic coordination architectures of bis(1,2,4-triazole) ligands
 bearing different spacers: syntheses, structures and luminescent
 properties
;
_journal_issue 11
_journal_name_full CrystEngComm
_journal_page_first 3587
_journal_paper_doi 10.1039/b913147g
_journal_volume 12
_journal_year 2010
_chemical_formula_sum 'C36 H48 Cl2 Cu N12 O8'
_chemical_formula_weight 911.30
_chemical_name_systematic
;
?
;
_space_group_IT_number 12
_symmetry_cell_setting monoclinic
_symmetry_space_group_name_Hall '-C 2y'
_symmetry_space_group_name_H-M 'C 1 2/m 1'
_atom_sites_solution_hydrogens geom
_atom_sites_solution_primary direct
_atom_sites_solution_secondary difmap
_audit_creation_method SHELXL-97
_cell_angle_alpha 90.00
_cell_angle_beta 102.947(5)
_cell_angle_gamma 90.00
_cell_formula_units_Z 2
_cell_length_a 10.017(3)
_cell_length_b 14.126(3)
_cell_length_c 16.534(4)
_cell_measurement_reflns_used 2919
_cell_measurement_temperature 273(2)
_cell_measurement_theta_max 26.44
_cell_measurement_theta_min 2.53
_cell_volume 2280.1(10)
_computing_cell_refinement 'Bruker SMART'
_computing_data_collection 'Bruker SMART'
_computing_data_reduction 'Bruker SAINT'
_computing_molecular_graphics 'Bruker SHELXTL'
_computing_publication_material 'Bruker SHELXTL'
_computing_structure_refinement 'SHELXL-97 (Sheldrick, 1997)'
_computing_structure_solution 'SHELXS-97 (Sheldrick, 1990)'
_diffrn_ambient_temperature 294(2)
_diffrn_measured_fraction_theta_full 0.966
_diffrn_measured_fraction_theta_max 0.966
_diffrn_measurement_device_type 'CCD area detector'
_diffrn_measurement_method 'phi and omega scans'
_diffrn_radiation_monochromator graphite
_diffrn_radiation_source 'fine-focus sealed tube'
_diffrn_radiation_type MoK\a
_diffrn_radiation_wavelength 0.71073
_diffrn_reflns_av_R_equivalents 0.0263
_diffrn_reflns_av_sigmaI/netI 0.0288
_diffrn_reflns_limit_h_max 11
_diffrn_reflns_limit_h_min -8
_diffrn_reflns_limit_k_max 14
_diffrn_reflns_limit_k_min -16
_diffrn_reflns_limit_l_max 16
_diffrn_reflns_limit_l_min -19
_diffrn_reflns_number 5660
_diffrn_reflns_theta_full 25.00
_diffrn_reflns_theta_max 25.00
_diffrn_reflns_theta_min 3.04
_exptl_absorpt_coefficient_mu 0.656
_exptl_absorpt_correction_T_max 0.9373
_exptl_absorpt_correction_T_min 0.8800
_exptl_absorpt_correction_type multi-scan
_exptl_absorpt_process_details SADABS
_exptl_crystal_colour Blue
_exptl_crystal_density_diffrn 1.327
_exptl_crystal_density_meas ?
_exptl_crystal_density_method 'not measured'
_exptl_crystal_description Block
_exptl_crystal_F_000 950
_exptl_crystal_size_max 0.20
_exptl_crystal_size_mid 0.14
_exptl_crystal_size_min 0.10
_refine_diff_density_max 1.357
_refine_diff_density_min -0.436
_refine_diff_density_rms 0.110
_refine_ls_extinction_method none
_refine_ls_goodness_of_fit_ref 0.940
_refine_ls_hydrogen_treatment constr
_refine_ls_matrix_type full
_refine_ls_number_parameters 184
_refine_ls_number_reflns 2029
_refine_ls_number_restraints 0
_refine_ls_restrained_S_all 0.940
_refine_ls_R_factor_all 0.0794
_refine_ls_R_factor_gt 0.0677
_refine_ls_shift/su_max 0.000
_refine_ls_shift/su_mean 0.000
_refine_ls_structure_factor_coef Fsqd
_refine_ls_weighting_details 'calc w=1/[\s^2^(Fo^2^)+(0.1320P)^2^+9.9382P] where P=(Fo^2^+2Fc^2^)/3'
_refine_ls_weighting_scheme calc
_refine_ls_wR_factor_gt 0.1748
_refine_ls_wR_factor_ref 0.1912
_reflns_number_gt 1683
_reflns_number_total 2029
_reflns_threshold_expression >2sigma(I)
_cod_data_source_file b913147g.txt
_cod_data_source_block 4
_cod_depositor_comments
;
The following automatic conversions were performed:

'_symmetry_cell_setting' value 'Monoclinic' changed to 'monoclinic'
according to /home/saulius/struct/CIF-dictionaries/cif_core.dic
dictionary named 'cif_core.dic' version 2.4.2 from
2011-04-26.

'_exptl_absorpt_correction_type' value 'Multi-Scan'
changed to 'multi-scan' according to
/home/saulius/struct/CIF-dictionaries/cif_core.dic dictionary named
'cif_core.dic' version 2.4.2 from 2011-04-26.

Automatic conversion script
Id: cif_fix_values 1891 2012-01-12 08:04:46Z andrius 

The following automatic conversions were performed:

'_exptl_crystal_density_meas' value 'NONE' was changed to '?' - the
value is perceived as not measured.

Automatic conversion script
Id: cif_fix_values 3008 2015-01-20 13:52:24Z robertas 
;
_cod_original_sg_symbol_H-M C2/m
_cod_database_code 7211706

loop_
_symmetry_equiv_pos_as_xyz
'x, y, z'
'-x, y, -z'
'x+1/2, y+1/2, z'
'-x+1/2, y+1/2, -z'
'-x, -y, -z'
'x, -y, z'
'-x+1/2, -y+1/2, -z'
'x+1/2, -y+1/2, z'

loop_
_atom_site_label
_atom_site_type_symbol
_atom_site_fract_x
_atom_site_fract_y
_atom_site_fract_z
_atom_site_U_iso_or_equiv
_atom_site_adp_type
_atom_site_occupancy
_atom_site_symmetry_multiplicity
_atom_site_calc_flag
_atom_site_refinement_flags
_atom_site_disorder_assembly
_atom_site_disorder_group
Cu Cu 0.5000 0.0000 0.0000 0.0314(3) Uani 1 4 d S . .
Cl1 Cl 0.77023(14) 0.0000 0.09556(9) 0.0425(4) Uani 1 2 d S . .
N1 N 0.4497(3) 0.1041(2) 0.0728(2) 0.0337(7) Uani 1 1 d . . .
N2 N 0.3308(4) 0.2120(3) 0.1270(3) 0.0516(10) Uani 1 1 d . . .
N3 N 0.4668(3) 0.2324(2) 0.14720(19) 0.0342(7) Uani 1 1 d . . .
C1 C 0.3252(4) 0.1351(3) 0.0816(3) 0.0467(11) Uani 1 1 d . . .
H1A H 0.2435 0.1047 0.0577 0.056 Uiso 1 1 calc R . .
C2 C 0.5356(4) 0.1685(3) 0.1147(2) 0.0336(8) Uani 1 1 d . . .
H2A H 0.6301 0.1684 0.1201 0.040 Uiso 1 1 calc R . .
C3 C 0.5182(5) 0.3186(3) 0.1946(3) 0.0397(9) Uani 1 1 d . A .
H3A H 0.4661 0.3727 0.1686 0.048 Uiso 1 1 calc R . .
H3B H 0.6131 0.3283 0.1924 0.048 Uiso 1 1 calc R . .
C4 C 0.5081(4) 0.3134(3) 0.2847(2) 0.0356(9) Uani 1 1 d . . .
C7 C 0.5014(4) 0.3119(3) 0.4546(2) 0.0356(9) Uani 1 1 d . . .
O3W O 0.3414(10) 0.0507(10) 0.4199(5) 0.115(5) Uani 0.50 1 d P . .
O2W O 0.2853(7) 0.0000 0.2517(3) 0.0695(16) Uani 1 2 d S . .
O4W O 0.5655(9) -0.0338(5) 0.3364(10) 0.122(5) Uani 0.50 1 d P . .
O1W O 0.0000 0.0722(17) 0.0000 0.280(11) Uani 1 2 d S . .
C5 C 0.4641(14) 0.3937(8) 0.3216(6) 0.056(3) Uani 0.50 1 d P A 1
H5A H 0.4348 0.4472 0.2898 0.068 Uiso 0.50 1 calc PR A 1
C6 C 0.4645(12) 0.3928(7) 0.4070(6) 0.051(2) Uani 0.50 1 d P A 1
H6A H 0.4396 0.4472 0.4318 0.061 Uiso 0.50 1 calc PR A 1
C8 C 0.5288(9) 0.2309(6) 0.4146(5) 0.0410(19) Uani 0.50 1 d P A 1
H8A H 0.5475 0.1747 0.4443 0.049 Uiso 0.50 1 calc PR A 1
C9 C 0.5289(9) 0.2319(6) 0.3298(5) 0.0403(19) Uani 0.50 1 d P A 1
H9A H 0.5435 0.1757 0.3039 0.048 Uiso 0.50 1 calc PR A 1
C5' C 0.3970(9) 0.3419(8) 0.3110(5) 0.0393(19) Uani 0.50 1 d P A 2
H5'A H 0.3211 0.3638 0.2724 0.047 Uiso 0.50 1 calc PR A 2
C6' C 0.3922(9) 0.3395(7) 0.3945(5) 0.0404(19) Uani 0.50 1 d P A 2
H6'A H 0.3118 0.3573 0.4096 0.049 Uiso 0.50 1 calc PR A 2
C8' C 0.6211(9) 0.2826(7) 0.4317(5) 0.045(2) Uani 0.50 1 d P A 2
H8'A H 0.6961 0.2623 0.4719 0.054 Uiso 0.50 1 calc PR A 2
C9' C 0.6279(9) 0.2839(7) 0.3466(5) 0.042(2) Uani 0.50 1 d P A 2
H9'A H 0.7079 0.2662 0.3309 0.051 Uiso 0.50 1 calc PR A 2

loop_
_atom_site_aniso_label
_atom_site_aniso_U_11
_atom_site_aniso_U_22
_atom_site_aniso_U_33
_atom_site_aniso_U_23
_atom_site_aniso_U_13
_atom_site_aniso_U_12
Cu 0.0413(6) 0.0277(5) 0.0302(5) 0.000 0.0185(4) 0.000
Cl1 0.0350(7) 0.0457(8) 0.0446(8) 0.000 0.0041(6) 0.000
N1 0.0363(17) 0.0354(17) 0.0327(16) -0.0031(14) 0.0145(13) 0.0003(14)
N2 0.0318(18) 0.057(2) 0.068(3) -0.024(2) 0.0159(17) 0.0004(17)
N3 0.0353(17) 0.0360(17) 0.0329(16) -0.0031(14) 0.0110(13) 0.0006(14)
C1 0.030(2) 0.054(3) 0.058(3) -0.018(2) 0.0131(18) -0.0022(18)
C2 0.0293(18) 0.039(2) 0.0339(18) -0.0051(16) 0.0112(15) 0.0008(16)
C3 0.051(2) 0.035(2) 0.035(2) -0.0046(17) 0.0130(18) -0.0046(18)
C4 0.041(2) 0.033(2) 0.034(2) -0.0055(16) 0.0118(16) -0.0014(16)
C7 0.037(2) 0.036(2) 0.034(2) -0.0018(17) 0.0084(16) -0.0007(16)
O3W 0.088(6) 0.207(14) 0.046(4) -0.034(6) 0.003(4) 0.020(6)
O2W 0.111(4) 0.050(3) 0.036(2) 0.000 -0.008(3) 0.000
O4W 0.065(5) 0.022(3) 0.292(16) 0.026(5) 0.066(7) 0.016(3)
O1W 0.210(16) 0.34(2) 0.35(3) 0.000 0.179(17) 0.000
C5 0.102(9) 0.035(5) 0.037(5) 0.004(4) 0.024(5) 0.021(6)
C6 0.081(7) 0.034(5) 0.042(5) -0.006(4) 0.021(5) 0.012(5)
C8 0.046(5) 0.036(4) 0.038(4) 0.005(3) 0.002(4) 0.008(4)
C9 0.044(5) 0.033(4) 0.044(5) -0.007(4) 0.010(4) 0.007(4)
C5' 0.040(5) 0.046(5) 0.028(4) -0.002(4) -0.002(3) 0.008(4)
C6' 0.033(4) 0.051(5) 0.039(4) -0.004(4) 0.011(3) 0.007(4)
C8' 0.034(4) 0.067(6) 0.032(4) 0.002(4) 0.005(3) 0.007(4)
C9' 0.038(4) 0.056(5) 0.033(4) -0.003(4) 0.009(3) 0.012(4)

loop_
_atom_type_symbol
_atom_type_description
_atom_type_scat_dispersion_real
_atom_type_scat_dispersion_imag
_atom_type_scat_source
C C 0.0033 0.0016 'International Tables Vol C Tables 4.2.6.8 and 6.1.1.4'
H H 0.0000 0.0000 'International Tables Vol C Tables 4.2.6.8 and 6.1.1.4'
Cl Cl 0.1484 0.1585 'International Tables Vol C Tables 4.2.6.8 and 6.1.1.4'
Cu Cu 0.3201 1.2651 'International Tables Vol C Tables 4.2.6.8 and 6.1.1.4'
N N 0.0061 0.0033 'International Tables Vol C Tables 4.2.6.8 and 6.1.1.4'
O O 0.0106 0.0060 'International Tables Vol C Tables 4.2.6.8 and 6.1.1.4'

loop_
_geom_angle_atom_site_label_1
_geom_angle_atom_site_label_2
_geom_angle_atom_site_label_3
_geom_angle
_geom_angle_site_symmetry_1
_geom_angle_site_symmetry_3
N1 Cu N1 87.38(18) 5_655 6
N1 Cu N1 180.0(2) 5_655 .
N1 Cu N1 92.62(18) 6 .
N1 Cu N1 92.62(18) 5_655 2_655
N1 Cu N1 180.0(2) 6 2_655
N1 Cu N1 87.38(18) . 2_655
C2 N1 C1 103.0(3) . .
C2 N1 Cu 125.7(3) . .
C1 N1 Cu 130.6(3) . .
C1 N2 N3 103.2(3) . .
C2 N3 N2 110.0(3) . .
C2 N3 C3 128.9(3) . .
N2 N3 C3 121.1(3) . .
N2 C1 N1 113.9(4) . .
N2 C1 H1A 123.1 . .
N1 C1 H1A 123.1 . .
N3 C2 N1 110.0(3) . .
N3 C2 H2A 125.0 . .
N1 C2 H2A 125.0 . .
N3 C3 C4 112.9(3) . .
N3 C3 H3A 109.0 . .
C4 C3 H3A 109.0 . .
N3 C3 H3B 109.0 . .
C4 C3 H3B 109.0 . .
H3A C3 H3B 107.8 . .
C5' C4 C9 96.4(6) . .
C5' C4 C5 41.8(6) . .
C9 C4 C5 118.0(6) . .
C5' C4 C9' 118.1(5) . .
C9 C4 C9' 51.0(5) . .
C5 C4 C9' 102.4(7) . .
C5' C4 C3 123.1(5) . .
C9 C4 C3 122.8(5) . .
C5 C4 C3 119.0(5) . .
C9' C4 C3 118.6(5) . .
C6' C7 C8 95.8(6) . .
C6' C7 C6 44.1(6) . .
C8 C7 C6 117.8(6) . .
C6' C7 C8' 119.0(6) . .
C8 C7 C8' 49.5(6) . .
C6 C7 C8' 103.0(6) . .
C6' C7 C7 122.4(5) . 2_656
C8 C7 C7 121.8(4) . 2_656
C6 C7 C7 120.1(4) . 2_656
C8' C7 C7 118.5(5) . 2_656
C4 C5 C6 119.8(8) . .
C4 C5 H5A 120.1 . .
C6 C5 H5A 120.1 . .
C7 C6 C5 120.9(8) . .
C7 C6 H6A 119.5 . .
C5 C6 H6A 119.5 . .
C7 C8 C9 121.1(7) . .
C7 C8 H8A 119.5 . .
C9 C8 H8A 119.5 . .
C4 C9 C8 121.4(7) . .
C4 C9 H9A 119.3 . .
C8 C9 H9A 119.3 . .
C4 C5' C6' 122.0(7) . .
C4 C5' H5'A 119.0 . .
C6' C5' H5'A 119.0 . .
C7 C6' C5' 122.1(7) . .
C7 C6' H6'A 119.0 . .
C5' C6' H6'A 119.0 . .
C9' C8' C7 119.8(7) . .
C9' C8' H8'A 120.1 . .
C7 C8' H8'A 120.1 . .
C8' C9' C4 119.0(7) . .
C8' C9' H9'A 120.5 . .
C4 C9' H9'A 120.5 . .

loop_
_geom_bond_atom_site_label_1
_geom_bond_atom_site_label_2
_geom_bond_distance
_geom_bond_site_symmetry_2
Cu N1 2.033(3) 5_655
Cu N1 2.033(3) 6
Cu N1 2.033(3) .
Cu N1 2.033(3) 2_655
N1 C2 1.335(5) .
N1 C1 1.361(5) .
N2 C1 1.314(6) .
N2 N3 1.359(5) .
N3 C2 1.321(5) .
N3 C3 1.477(5) .
C1 H1A 0.9300 .
C2 H2A 0.9300 .
C3 C4 1.517(5) .
C3 H3A 0.9700 .
C3 H3B 0.9700 .
C4 C5' 1.344(10) .
C4 C9 1.363(10) .
C4 C5 1.404(10) .
C4 C9' 1.453(9) .
C7 C6' 1.360(9) .
C7 C8 1.379(10) .
C7 C6 1.390(11) .
C7 C8' 1.399(10) .
C7 C7 1.508(8) 2_656
O3W O3W 1.43(3) 6
O4W O4W 0.954(14) 6
C5 C6 1.412(13) .
C5 H5A 0.9300 .
C6 H6A 0.9300 .
C8 C9 1.401(12) .
C8 H8A 0.9300 .
C9 H9A 0.9300 .
C5' C6' 1.392(12) .
C5' H5'A 0.9300 .
C6' H6'A 0.9300 .
C8' C9' 1.424(12) .
C8' H8'A 0.9300 .
C9' H9'A 0.9300 .

loop_
_geom_torsion_atom_site_label_1
_geom_torsion_atom_site_label_2
_geom_torsion_atom_site_label_3
_geom_torsion_atom_site_label_4
_geom_torsion
_geom_torsion_site_symmetry_1
N1 Cu N1 C2 -62.4(3) 5_655
N1 Cu N1 C2 117.6(3) 6
N1 Cu N1 C2 -62.4(3) 2_655
N1 Cu N1 C1 106.5(4) 5_655
N1 Cu N1 C1 -73.5(4) 6
N1 Cu N1 C1 106.5(4) 2_655
C1 N2 N3 C2 -0.5(5) .
C1 N2 N3 C3 176.2(4) .
N3 N2 C1 N1 1.1(6) .
C2 N1 C1 N2 -1.3(5) .
Cu N1 C1 N2 -172.1(3) .
N2 N3 C2 N1 -0.3(5) .
C3 N3 C2 N1 -176.6(4) .
C1 N1 C2 N3 1.0(4) .
Cu N1 C2 N3 172.3(3) .
C2 N3 C3 C4 -112.8(4) .
N2 N3 C3 C4 71.2(5) .
N3 C3 C4 C5' -89.3(7) .
N3 C3 C4 C9 36.1(7) .
N3 C3 C4 C5 -138.3(8) .
N3 C3 C4 C9' 96.1(6) .
C5' C4 C5 C6 76.5(12) .
C9 C4 C5 C6 10.4(16) .
C9' C4 C5 C6 -41.9(14) .
C3 C4 C5 C6 -175.0(9) .
C6' C7 C6 C5 -71.8(12) .
C8 C7 C6 C5 -4.2(15) .
C8' C7 C6 C5 46.6(13) .
C7 C7 C6 C5 -178.9(10) 2_656
C4 C5 C6 C7 -3.2(18) .
C6' C7 C8 C9 44.7(9) .
C6 C7 C8 C9 4.4(12) .
C8' C7 C8 C9 -78.9(10) .
C7 C7 C8 C9 179.0(7) 2_656
C5' C4 C9 C8 -48.2(9) .
C5 C4 C9 C8 -10.3(12) .
C9' C4 C9 C8 73.0(9) .
C3 C4 C9 C8 175.2(6) .
C7 C8 C9 C4 3.0(13) .
C9 C4 C5' C6' 45.9(11) .
C5 C4 C5' C6' -79.7(11) .
C9' C4 C5' C6' -3.0(13) .
C3 C4 C5' C6' -177.7(8) .
C8 C7 C6' C5' -48.0(11) .
C6 C7 C6' C5' 76.7(11) .
C8' C7 C6' C5' -1.7(13) .
C7 C7 C6' C5' 178.1(8) 2_656
C4 C5' C6' C7 2.7(16) .
C6' C7 C8' C9' 1.3(12) .
C8 C7 C8' C9' 72.5(9) .
C6 C7 C8' C9' -43.1(11) .
C7 C7 C8' C9' -178.5(7) 2_656
C7 C8' C9' C4 -1.7(13) .
C5' C4 C9' C8' 2.6(12) .
C9 C4 C9' C8' -71.8(9) .
C5 C4 C9' C8' 44.2(11) .
C3 C4 C9' C8' 177.5(7) .
